data_1547684
loop_
_publ_author_name
'Bartels, Florian'
'Hong, Young J.'
'Ueda, Daijiro'
'Weber, Manuela'
'Sato, Tsutomu'
'Tantillo, Dean J.'
'Christmann, Mathias'

_publ_section_title
;
 Bioinspired Synthesis of Pentacyclic Onocerane Triterpenoids
;
_journal_name_full 'Chem. Sci.'
_journal_paper_doi 10.1039/C7SC03903D
_journal_year 2017
_chemical_absolute_configuration ad
_chemical_formula_sum 'C18 H31.5 O1.12'
_chemical_formula_weight 265.93
_space_group_crystal_system trigonal
_space_group_IT_number 144
_space_group_name_Hall 'P 31'
_space_group_name_H-M_alt 'P 31'
_symmetry_space_group_name_Hall 'P 31'
_symmetry_space_group_name_H-M 'P 31'
_atom_sites_solution_hydrogens geom
_audit_creation_method SHELXL-2014/7
_audit_update_record
;
2017-01-22 deposited with the CCDC.
2017-10-16 downloaded from the CCDC.
;
_cell_angle_alpha 90
_cell_angle_beta 90
_cell_angle_gamma 120
_cell_formula_units_Z 8
_cell_length_a 23.112(4)
_cell_length_b 23.112
_cell_length_c 7.05320(10)
_cell_measurement_reflns_used 7106
_cell_measurement_temperature 100(2)
_cell_measurement_theta_max 23.16
_cell_measurement_theta_min 2.69
_cell_volume 3262.8(6)
_computing_cell_refinement 'Bruker SAINT'
_computing_data_collection 'Bruker APEX2'
_computing_data_reduction 'Bruker SAINT'
_computing_molecular_graphics 'Diamond 2.1e'
_computing_publication_material 'X-STEP32, Microsoft Word'
_computing_structure_refinement 'SHELXL-2014/7 (Sheldrick, 2014)'
_computing_structure_solution 'SHELXL-2014/7 (Sheldrick, 2014)'
_diffrn_ambient_temperature 100(2)
_diffrn_measured_fraction_theta_full 0.999
_diffrn_measured_fraction_theta_max 0.998
_diffrn_measurement_device_type 'Bruker Photon CMOS Detector, D8 Venture'
_diffrn_measurement_method '\f and \w scans'
_diffrn_radiation_type MoK\a
_diffrn_radiation_wavelength 0.71073
_diffrn_reflns_av_R_equivalents 0.0944
_diffrn_reflns_av_unetI/netI 0.0966
_diffrn_reflns_Laue_measured_fraction_full 0.999
_diffrn_reflns_Laue_measured_fraction_max 0.998
_diffrn_reflns_limit_h_max 28
_diffrn_reflns_limit_h_min -28
_diffrn_reflns_limit_k_max 28
_diffrn_reflns_limit_k_min -28
_diffrn_reflns_limit_l_max 8
_diffrn_reflns_limit_l_min -8
_diffrn_reflns_number 29710
_diffrn_reflns_point_group_measured_fraction_full 0.998
_diffrn_reflns_point_group_measured_fraction_max 0.995
_diffrn_reflns_theta_full 25.242
_diffrn_reflns_theta_max 26.419
_diffrn_reflns_theta_min 2.692
_diffrn_source 'sealed tube'
_exptl_absorpt_coefficient_mu 0.064
_exptl_absorpt_correction_type multi-scan
_exptl_crystal_colour colourless
_exptl_crystal_density_diffrn 1.083
_exptl_crystal_description block
_exptl_crystal_F_000 1188
_exptl_crystal_recrystallization_method 'Re-crystallisation from solvent: EtOAc / Hexan'
_exptl_crystal_size_max 0.340
_exptl_crystal_size_mid 0.280
_exptl_crystal_size_min 0.250
_exptl_transmission_factor_max 0.9705
_exptl_transmission_factor_min 0.8630
_refine_diff_density_max 0.437
_refine_diff_density_min -0.344
_refine_diff_density_rms 0.081
_refine_ls_abs_structure_details
;
 Flack x determined using 2388 quotients [(I+)-(I-)]/[(I+)+(I-)]
 (Parsons, Flack and Wagner, Acta Cryst. B69 (2013) 249-259).
;
_refine_ls_abs_structure_Flack 0.4(8)
_refine_ls_extinction_coef 0.0079(13)
_refine_ls_extinction_expression Fc^*^=kFc[1+0.001xFc^2^\l^3^/sin(2\q)]^-1/4^
_refine_ls_extinction_method 'SHELXL-2014/7 (Sheldrick 2014'
_refine_ls_goodness_of_fit_ref 1.086
_refine_ls_hydrogen_treatment mixed
_refine_ls_matrix_type full
_refine_ls_number_parameters 477
_refine_ls_number_reflns 8894
_refine_ls_number_restraints 1
_refine_ls_restrained_S_all 1.086
_refine_ls_R_factor_all 0.1243
_refine_ls_R_factor_gt 0.0958
_refine_ls_shift/su_max 0.000
_refine_ls_shift/su_mean 0.000
_refine_ls_structure_factor_coef Fsqd
_refine_ls_weighting_details 'w=1/[\s^2^(Fo^2^)+(0.0499P)^2^+10.2541P] where P=(Fo^2^+2Fc^2^)/3'
_refine_ls_weighting_scheme calc
_refine_ls_wR_factor_gt 0.2161
_refine_ls_wR_factor_ref 0.2294
_reflns_Friedel_coverage 0.995
_reflns_Friedel_fraction_full 0.997
_reflns_Friedel_fraction_max 0.993
_reflns_number_gt 6809
_reflns_number_total 8894
_reflns_threshold_expression 'I > 2\s(I)'
_cod_data_source_file c7sc03903d2.cif
_cod_data_source_block fb1314aa_a
_cod_original_cell_volume 3262.78(12)
_cod_original_formula_sum 'C18 H31.50 O1.12'
_cod_database_code 1547684
_shelx_shelxl_version_number 2014/7
_shelx_space_group_comment
;
The symmetry employed for this shelxl refinement is uniquely defined
by the following loop, which should always be used as a source of
symmetry information in preference to the above space-group names.
They are only intended as comments.
;
_shelx_estimated_absorpt_t_min 0.979
_shelx_estimated_absorpt_t_max 0.984

loop_
_space_group_symop_operation_xyz
'x, y, z'
'-y, x-y, z+1/3'
'-x+y, -x, z+2/3'

loop_
_atom_site_label
_atom_site_type_symbol
_atom_site_fract_x
_atom_site_fract_y
_atom_site_fract_z
_atom_site_U_iso_or_equiv
_atom_site_adp_type
_atom_site_occupancy
_atom_site_site_symmetry_order
_atom_site_calc_flag
_atom_site_refinement_flags_posn
_atom_site_refinement_flags_adp
C1 C 0.7699(4) 0.9216(4) 0.2225(10) 0.0188(15) Uani 1 1 d . .
H1 H 0.8021 0.9399 0.1142 0.023 Uiso 1 1 calc R U
C2 C 0.7984(4) 0.9780(4) 0.3714(11) 0.0242(17) Uani 1 1 d . .
H2A H 0.7942 1.0162 0.3249 0.029 Uiso 1 1 calc R U
H2B H 0.7727 0.9618 0.4908 0.029 Uiso 1 1 calc R U
C3 C 0.8724(4) 1.0010(4) 0.4091(11) 0.0205(16) Uani 1 1 d . .
H3A H 0.8982 1.0210 0.2916 0.025 Uiso 1 1 calc R U
H3B H 0.8895 1.0363 0.5076 0.025 Uiso 1 1 calc R U
C4 C 0.8845(4) 0.9453(4) 0.4733(10) 0.0194(16) Uani 1 1 d . .
C5 C 0.8501(4) 0.8859(4) 0.3313(10) 0.0170(15) Uani 1 1 d . .
H5 H 0.8736 0.9034 0.2077 0.020 Uiso 1 1 calc R U
C6 C 0.7739(4) 0.8604(4) 0.2900(10) 0.0184(15) Uani 1 1 d . .
C7 C 0.7518(4) 0.8095(4) 0.1280(11) 0.0250(17) Uani 1 1 d . .
H7A H 0.7852 0.8281 0.0247 0.030 Uiso 1 1 calc R U
H7B H 0.7503 0.7684 0.1747 0.030 Uiso 1 1 calc R U
C8 C 0.6832(4) 0.7916(4) 0.0491(12) 0.0302(19) Uani 1 1 d . .
H8A H 0.6726 0.7609 -0.0601 0.036 Uiso 1 1 calc R U
H8B H 0.6489 0.7679 0.1477 0.036 Uiso 1 1 calc R U
C9 C 0.6809(4) 0.8529(4) -0.0138(11) 0.0238(17) Uani 1 1 d . .
H9A H 0.6347 0.8389 -0.0546 0.029 Uiso 1 1 calc R U
H9B H 0.7103 0.8721 -0.1258 0.029 Uiso 1 1 calc R U
C10 C 0.7022(4) 0.9084(4) 0.1378(10) 0.0197(16) Uani 1 1 d . .
C11 C 0.8656(4) 0.9280(4) 0.6819(9) 0.0234(17) Uani 1 1 d . .
H11A H 0.8194 0.9175 0.7014 0.035 Uiso 1 1 calc R U
H11B H 0.8955 0.9663 0.7611 0.035 Uiso 1 1 calc R U
H11C H 0.8699 0.8893 0.7167 0.035 Uiso 1 1 calc R U
C12 C 0.8626(4) 0.8300(4) 0.3858(11) 0.0216(16) Uani 1 1 d . .
H12 H 0.8438 0.8071 0.5013 0.026 Uiso 1 1 calc R U
C13 C 0.8983(4) 0.8105(4) 0.2825(11) 0.0261(18) Uani 1 1 d . .
H13A H 0.9177 0.8323 0.1663 0.031 Uiso 1 1 calc R U
H13B H 0.9042 0.7748 0.3254 0.031 Uiso 1 1 calc R U
C14 C 0.7300(4) 0.8255(4) 0.4650(11) 0.0262(18) Uani 1 1 d . .
H14A H 0.6850 0.7922 0.4233 0.039 Uiso 1 1 calc R U
H14B H 0.7274 0.8588 0.5452 0.039 Uiso 1 1 calc R U
H14C H 0.7496 0.8034 0.5373 0.039 Uiso 1 1 calc R U
C15 C 0.7118(4) 0.9702(4) 0.0335(14) 0.035(2) Uani 1 1 d . .
H15A H 0.7499 0.9860 -0.0532 0.053 Uiso 1 1 calc R U
H15B H 0.7204 1.0054 0.1254 0.053 Uiso 1 1 calc R U
H15C H 0.6714 0.9591 -0.0391 0.053 Uiso 1 1 calc R U
C16 C 0.6456(4) 0.8873(5) 0.2832(13) 0.036(2) Uani 1 1 d . .
H16A H 0.6045 0.8783 0.2178 0.053 Uiso 1 1 calc R U
H16B H 0.6580 0.9233 0.3756 0.053 Uiso 1 1 calc R U
H16C H 0.6383 0.8468 0.3490 0.053 Uiso 1 1 calc R U
C17 C 0.4395(4) 0.5423(4) 0.5236(11) 0.0260(18) Uani 1 1 d . .
H17 H 0.4183 0.5546 0.4193 0.031 Uiso 1 1 calc R U
C18 C 0.3842(4) 0.5071(4) 0.6697(12) 0.0293(19) Uani 1 1 d . .
H18A H 0.4030 0.4989 0.7860 0.035 Uiso 1 1 calc R U
H18B H 0.3498 0.4633 0.6189 0.035 Uiso 1 1 calc R U
C19 C 0.3514(4) 0.5493(4) 0.7199(11) 0.0228(17) Uani 1 1 d . .
H19A H 0.3277 0.5523 0.6067 0.027 Uiso 1 1 calc R U
H19B H 0.3177 0.5260 0.8205 0.027 Uiso 1 1 calc R U
C20 C 0.4003(4) 0.6191(4) 0.7867(11) 0.0213(17) Uani 1 1 d . .
C21 C 0.4615(4) 0.6528(4) 0.6516(10) 0.0196(16) Uani 1 1 d . .
H21 H 0.4429 0.6574 0.5282 0.023 Uiso 1 1 calc R U
C22 C 0.4960(4) 0.6113(4) 0.6029(11) 0.0266(18) Uani 1 1 d . .
C23 C 0.5473(5) 0.6482(5) 0.4452(12) 0.034(2) Uani 1 1 d . .
H23A H 0.5845 0.6902 0.4968 0.040 Uiso 1 1 calc R U
H23B H 0.5259 0.6601 0.3424 0.040 Uiso 1 1 calc R U
C24 C 0.5754(5) 0.6054(5) 0.3628(15) 0.043(2) Uani 1 1 d . .
H24A H 0.6071 0.6303 0.2594 0.052 Uiso 1 1 calc R U
H24B H 0.6000 0.5965 0.4629 0.052 Uiso 1 1 calc R U
C25 C 0.5191(5) 0.5392(6) 0.2863(13) 0.043(3) Uani 1 1 d . .
H25A H 0.4992 0.5488 0.1748 0.051 Uiso 1 1 calc R U
H25B H 0.5389 0.5123 0.2415 0.051 Uiso 1 1 calc R U
C26 C 0.4631(5) 0.4970(5) 0.4257(12) 0.036(2) Uani 1 1 d . .
C27 C 0.4175(4) 0.6189(4) 0.9951(10) 0.0217(17) Uani 1 1 d . .
H27A H 0.4359 0.5892 1.0133 0.033 Uiso 1 1 calc R U
H27B H 0.3771 0.6031 1.0720 0.033 Uiso 1 1 calc R U
H27C H 0.4506 0.6643 1.0341 0.033 Uiso 1 1 calc R U
C28 C 0.5111(4) 0.7238(4) 0.7105(11) 0.0273(18) Uani 1 1 d . .
H28 H 0.5334 0.7297 0.8281 0.033 Uiso 1 1 calc R U
C29 C 0.5259(4) 0.7779(4) 0.6136(12) 0.0297(19) Uani 1 1 d . .
H29A H 0.5048 0.7745 0.4952 0.036 Uiso 1 1 calc R U
H29B H 0.5577 0.8206 0.6619 0.036 Uiso 1 1 calc R U
C30 C 0.5318(5) 0.6037(5) 0.7768(12) 0.034(2) Uani 1 1 d . .
H30A H 0.5690 0.5980 0.7346 0.051 Uiso 1 1 calc R U
H30B H 0.5003 0.5646 0.8505 0.051 Uiso 1 1 calc R U
H30C H 0.5490 0.6438 0.8559 0.051 Uiso 1 1 calc R U
C31 C 0.4063(6) 0.4433(5) 0.3137(15) 0.049(3) Uani 1 1 d . .
H31A H 0.3856 0.4633 0.2365 0.073 Uiso 1 1 calc R U
H31B H 0.3730 0.4105 0.4007 0.073 Uiso 1 1 calc R U
H31C H 0.4233 0.4211 0.2308 0.073 Uiso 1 1 calc R U
C32 C 0.4871(6) 0.4621(5) 0.5659(13) 0.046(3) Uani 1 1 d . .
H32A H 0.4535 0.4398 0.6653 0.069 Uiso 1 1 calc R U
H32B H 0.5294 0.4954 0.6236 0.069 Uiso 1 1 calc R U
H32C H 0.4938 0.4289 0.4979 0.069 Uiso 1 1 calc R U
C33 C 0.7475(4) 0.5624(4) 0.7709(10) 0.0158(15) Uani 1 1 d . .
H33 H 0.7286 0.5289 0.8758 0.019 Uiso 1 1 calc R U
C34 C 0.6924(4) 0.5361(3) 0.6216(10) 0.0170(15) Uani 1 1 d . .
H34A H 0.7096 0.5630 0.5045 0.020 Uiso 1 1 calc R U
H34B H 0.6545 0.5407 0.6685 0.020 Uiso 1 1 calc R U
C35 C 0.6680(4) 0.4627(3) 0.5766(10) 0.0158(15) Uani 1 1 d . .
H35A H 0.6468 0.4357 0.6914 0.019 Uiso 1 1 calc R U
H35B H 0.6334 0.4477 0.4766 0.019 Uiso 1 1 calc R U
C36 C 0.7233(3) 0.4494(3) 0.5104(9) 0.0133(14) Uani 1 1 d . .
C37 C 0.7828(3) 0.4823(3) 0.6496(9) 0.0150(14) Uani 1 1 d . .
H37 H 0.7652 0.4578 0.7720 0.018 Uiso 1 1 calc R U
C38 C 0.8090(4) 0.5578(4) 0.6986(10) 0.0175(15) Uani 1 1 d . .
C39 C 0.8592(4) 0.5785(4) 0.8589(11) 0.0212(16) Uani 1 1 d . .
H39A H 0.9003 0.5804 0.8102 0.025 Uiso 1 1 calc R U
H39B H 0.8405 0.5437 0.9587 0.025 Uiso 1 1 calc R U
C40 C 0.8780(4) 0.6460(4) 0.9486(12) 0.0280(18) Uani 1 1 d . .
H40A H 0.9081 0.6542 1.0578 0.034 Uiso 1 1 calc R U
H40B H 0.9024 0.6820 0.8546 0.034 Uiso 1 1 calc R U
C41 C 0.8168(4) 0.6479(4) 1.0148(11) 0.0254(18) Uani 1 1 d . .
H41A H 0.8309 0.6935 1.0606 0.030 Uiso 1 1 calc R U
H41B H 0.7972 0.6171 1.1238 0.030 Uiso 1 1 calc R U
C42 C 0.7626(4) 0.6289(4) 0.8647(11) 0.0243(18) Uani 1 1 d . .
C43 C 0.7414(4) 0.4679(4) 0.3013(10) 0.0211(16) Uani 1 1 d . .
H43A H 0.7029 0.4390 0.2216 0.032 Uiso 1 1 calc R U
H43B H 0.7792 0.4618 0.2674 0.032 Uiso 1 1 calc R U
H43C H 0.7537 0.5146 0.2814 0.032 Uiso 1 1 calc R U
C44 C 0.8388(4) 0.4701(4) 0.5956(10) 0.0203(16) Uani 1 1 d . .
H44 H 0.8626 0.4907 0.4827 0.024 Uiso 1 1 calc R U
C45 C 0.8573(4) 0.4337(4) 0.6911(12) 0.0280(18) Uani 1 1 d . .
H45A H 0.8348 0.4123 0.8049 0.034 Uiso 1 1 calc R U
H45B H 0.8933 0.4286 0.6468 0.034 Uiso 1 1 calc R U
C46 C 0.8441(4) 0.6032(4) 0.5243(11) 0.0265(18) Uani 1 1 d . .
H46A H 0.8694 0.5863 0.4556 0.040 Uiso 1 1 calc R U
H46B H 0.8746 0.6489 0.5675 0.040 Uiso 1 1 calc R U
H46C H 0.8103 0.6032 0.4400 0.040 Uiso 1 1 calc R U
C47 C 0.6996(5) 0.6185(5) 0.9724(13) 0.035(2) Uani 1 1 d . .
H47A H 0.6668 0.6169 0.8814 0.053 Uiso 1 1 calc R U
H47B H 0.7121 0.6556 1.0608 0.053 Uiso 1 1 calc R U
H47C H 0.6801 0.5764 1.0432 0.053 Uiso 1 1 calc R U
C48 C 0.7816(5) 0.6873(4) 0.7251(12) 0.034(2) Uani 1 1 d . .
H48A H 0.8255 0.7011 0.6697 0.051 Uiso 1 1 calc R U
H48B H 0.7833 0.7251 0.7932 0.051 Uiso 1 1 calc R U
H48C H 0.7482 0.6728 0.6241 0.051 Uiso 1 1 calc R U
O1 O 0.9555(3) 0.9692(3) 0.4662(8) 0.0223(12) Uani 1 1 d . .
H1A H 0.971(2) 0.990(5) 0.363(13) 0.033 Uiso 1 1 calc R U
O2 O 0.3674(3) 0.6583(3) 0.7852(7) 0.0196(11) Uani 1 1 d . .
H2 H 0.345(4) 0.652(3) 0.664(12) 0.029 Uiso 1 1 calc R U
O3 O 0.6972(2) 0.3773(2) 0.5157(6) 0.0156(10) Uani 1 1 d . .

loop_
_atom_site_aniso_label
_atom_site_aniso_U_11
_atom_site_aniso_U_22
_atom_site_aniso_U_33
_atom_site_aniso_U_23
_atom_site_aniso_U_13
_atom_site_aniso_U_12
C1 0.017(4) 0.016(4) 0.020(4) 0.000(3) -0.005(3) 0.006(3)
C2 0.026(4) 0.022(4) 0.028(4) -0.006(3) -0.005(3) 0.014(4)
C3 0.027(4) 0.013(4) 0.023(4) -0.002(3) -0.005(3) 0.011(3)
C4 0.019(4) 0.021(4) 0.022(4) 0.007(3) 0.003(3) 0.012(3)
C5 0.024(4) 0.011(4) 0.015(3) 0.003(3) 0.005(3) 0.008(3)
C6 0.018(4) 0.015(4) 0.021(4) -0.004(3) -0.002(3) 0.007(3)
C7 0.024(4) 0.020(4) 0.029(4) -0.001(3) 0.000(3) 0.009(4)
C8 0.027(5) 0.023(4) 0.033(5) -0.005(4) -0.009(4) 0.006(4)
C9 0.018(4) 0.028(4) 0.021(4) 0.001(3) -0.004(3) 0.008(3)
C10 0.017(4) 0.020(4) 0.020(4) 0.002(3) 0.002(3) 0.007(3)
C11 0.026(4) 0.034(5) 0.010(3) -0.003(3) 0.000(3) 0.016(4)
C12 0.020(4) 0.018(4) 0.026(4) 0.002(3) 0.000(3) 0.009(3)
C13 0.028(4) 0.024(4) 0.031(4) -0.012(3) -0.010(3) 0.016(4)
C14 0.014(4) 0.033(5) 0.022(4) 0.008(3) 0.009(3) 0.005(4)
C15 0.022(4) 0.026(5) 0.053(6) -0.005(4) -0.019(4) 0.009(4)
C16 0.016(4) 0.048(6) 0.046(5) -0.004(4) 0.005(4) 0.018(4)
C17 0.030(5) 0.040(5) 0.017(4) -0.001(3) -0.003(3) 0.025(4)
C18 0.029(5) 0.025(4) 0.038(5) 0.005(4) -0.005(4) 0.016(4)
C19 0.023(4) 0.022(4) 0.022(4) 0.004(3) 0.002(3) 0.011(4)
C20 0.018(4) 0.026(4) 0.025(4) -0.001(3) -0.003(3) 0.015(4)
C21 0.019(4) 0.025(4) 0.017(3) 0.002(3) 0.003(3) 0.013(3)
C22 0.024(4) 0.032(5) 0.031(4) 0.007(4) 0.003(3) 0.019(4)
C23 0.031(5) 0.048(6) 0.034(5) 0.010(4) 0.015(4) 0.028(5)
C24 0.039(6) 0.061(7) 0.048(6) 0.016(5) 0.021(5) 0.039(6)
C25 0.061(7) 0.067(7) 0.034(5) 0.013(5) 0.018(5) 0.057(6)
C26 0.054(6) 0.047(6) 0.027(4) -0.004(4) 0.000(4) 0.041(5)
C27 0.020(4) 0.028(4) 0.024(4) 0.006(3) 0.002(3) 0.017(4)
C28 0.019(4) 0.038(5) 0.025(4) -0.002(4) -0.002(3) 0.015(4)
C29 0.021(4) 0.031(5) 0.030(4) -0.002(4) 0.002(3) 0.008(4)
C30 0.033(5) 0.049(6) 0.034(5) 0.001(4) -0.002(4) 0.031(5)
C31 0.084(8) 0.039(6) 0.044(6) 0.003(5) 0.008(5) 0.046(6)
C32 0.080(8) 0.048(6) 0.035(5) 0.005(4) 0.009(5) 0.050(6)
C33 0.021(4) 0.017(4) 0.015(3) 0.001(3) 0.001(3) 0.014(3)
C34 0.022(4) 0.013(4) 0.021(4) -0.003(3) -0.001(3) 0.012(3)
C35 0.021(4) 0.012(4) 0.015(3) -0.007(3) -0.006(3) 0.008(3)
C36 0.013(4) 0.008(3) 0.018(3) 0.003(3) 0.001(3) 0.004(3)
C37 0.015(4) 0.013(4) 0.013(3) 0.002(3) 0.003(3) 0.004(3)
C38 0.015(4) 0.017(4) 0.015(3) 0.005(3) 0.007(3) 0.003(3)
C39 0.014(4) 0.024(4) 0.020(4) 0.000(3) -0.005(3) 0.005(3)
C40 0.026(4) 0.019(4) 0.027(4) -0.004(3) -0.010(3) 0.003(4)
C41 0.030(5) 0.014(4) 0.023(4) -0.004(3) -0.002(3) 0.004(3)
C42 0.034(5) 0.015(4) 0.022(4) -0.002(3) -0.003(3) 0.010(4)
C43 0.026(4) 0.017(4) 0.015(3) 0.001(3) 0.005(3) 0.008(3)
C44 0.016(4) 0.026(4) 0.018(4) -0.005(3) 0.001(3) 0.010(3)
C45 0.021(4) 0.038(5) 0.029(4) -0.011(4) -0.003(3) 0.017(4)
C46 0.029(5) 0.016(4) 0.026(4) 0.007(3) 0.011(3) 0.004(4)
C47 0.041(5) 0.030(5) 0.039(5) -0.014(4) 0.003(4) 0.020(4)
C48 0.052(6) 0.018(4) 0.027(4) -0.002(3) -0.002(4) 0.015(4)
O1 0.017(3) 0.023(3) 0.023(3) 0.007(2) 0.000(2) 0.008(2)
O2 0.021(3) 0.025(3) 0.019(3) -0.008(2) -0.003(2) 0.016(2)
O3 0.024(3) 0.009(2) 0.014(2) -0.0010(19) 0.001(2) 0.007(2)

loop_
_atom_type_symbol
_atom_type_description
_atom_type_scat_dispersion_real
_atom_type_scat_dispersion_imag
_atom_type_scat_source
C C 0.0034 0.0017 'International Tables Vol C Tables 4.2.6.8 and 6.1.1.4'
H H 0.0000 0.0000 'International Tables Vol C Tables 4.2.6.8 and 6.1.1.4'
O O 0.0114 0.0062 'International Tables Vol C Tables 4.2.6.8 and 6.1.1.4'

loop_
_geom_angle_atom_site_label_1
_geom_angle_atom_site_label_2
_geom_angle_atom_site_label_3
_geom_angle
C6 C1 C2 111.8(6)
C6 C1 C10 117.0(6)
C2 C1 C10 112.9(6)
C6 C1 H1 104.5
C2 C1 H1 104.5
C10 C1 H1 104.5
C3 C2 C1 109.9(6)
C3 C2 H2A 109.7
C1 C2 H2A 109.7
C3 C2 H2B 109.7
C1 C2 H2B 109.7
H2A C2 H2B 108.2
C4 C3 C2 113.7(6)
C4 C3 H3A 108.8
C2 C3 H3A 108.8
C4 C3 H3B 108.8
C2 C3 H3B 108.8
H3A C3 H3B 107.7
O1 C4 C3 108.7(6)
O1 C4 C11 104.7(6)
C3 C4 C11 111.0(6)
O1 C4 C5 107.2(6)
C3 C4 C5 109.1(6)
C11 C4 C5 115.8(6)
C12 C5 C4 111.1(6)
C12 C5 C6 112.5(6)
C4 C5 C6 115.4(6)
C12 C5 H5 105.6
C4 C5 H5 105.6
C6 C5 H5 105.6
C7 C6 C1 109.0(6)
C7 C6 C14 108.3(6)
C1 C6 C14 113.7(6)
C7 C6 C5 107.8(6)
C1 C6 C5 106.4(6)
C14 C6 C5 111.5(6)
C8 C7 C6 112.5(7)
C8 C7 H7A 109.1
C6 C7 H7A 109.1
C8 C7 H7B 109.1
C6 C7 H7B 109.1
H7A C7 H7B 107.8
C9 C8 C7 111.7(7)
C9 C8 H8A 109.3
C7 C8 H8A 109.3
C9 C8 H8B 109.3
C7 C8 H8B 109.3
H8A C8 H8B 107.9
C8 C9 C10 115.3(6)
C8 C9 H9A 108.4
C10 C9 H9A 108.4
C8 C9 H9B 108.4
C10 C9 H9B 108.4
H9A C9 H9B 107.5
C15 C10 C16 108.8(7)
C15 C10 C9 106.3(6)
C16 C10 C9 109.3(7)
C15 C10 C1 109.9(6)
C16 C10 C1 114.7(6)
C9 C10 C1 107.5(6)
C4 C11 H11A 109.5
C4 C11 H11B 109.5
H11A C11 H11B 109.5
C4 C11 H11C 109.5
H11A C11 H11C 109.5
H11B C11 H11C 109.5
C13 C12 C5 124.4(7)
C13 C12 H12 117.8
C5 C12 H12 117.8
C12 C13 H13A 120.0
C12 C13 H13B 120.0
H13A C13 H13B 120.0
C6 C14 H14A 109.5
C6 C14 H14B 109.5
H14A C14 H14B 109.5
C6 C14 H14C 109.5
H14A C14 H14C 109.5
H14B C14 H14C 109.5
C10 C15 H15A 109.5
C10 C15 H15B 109.5
H15A C15 H15B 109.5
C10 C15 H15C 109.5
H15A C15 H15C 109.5
H15B C15 H15C 109.5
C10 C16 H16A 109.5
C10 C16 H16B 109.5
H16A C16 H16B 109.5
C10 C16 H16C 109.5
H16A C16 H16C 109.5
H16B C16 H16C 109.5
C18 C17 C26 114.9(7)
C18 C17 C22 110.5(6)
C26 C17 C22 116.5(7)
C18 C17 H17 104.5
C26 C17 H17 104.5
C22 C17 H17 104.5
C17 C18 C19 111.3(7)
C17 C18 H18A 109.4
C19 C18 H18A 109.4
C17 C18 H18B 109.4
C19 C18 H18B 109.4
H18A C18 H18B 108.0
C20 C19 C18 113.8(7)
C20 C19 H19A 108.8
C18 C19 H19A 108.8
C20 C19 H19B 108.8
C18 C19 H19B 108.8
H19A C19 H19B 107.7
O2 C20 C19 108.7(6)
O2 C20 C27 103.2(6)
C19 C20 C27 110.8(7)
O2 C20 C21 108.3(6)
C19 C20 C21 110.6(6)
C27 C20 C21 114.8(6)
C28 C21 C20 112.3(6)
C28 C21 C22 112.6(7)
C20 C21 C22 116.4(6)
C28 C21 H21 104.7
C20 C21 H21 104.7
C22 C21 H21 104.7
C23 C22 C30 109.3(7)
C23 C22 C21 107.9(6)
C30 C22 C21 111.3(7)
C23 C22 C17 108.9(7)
C30 C22 C17 112.9(7)
C21 C22 C17 106.4(6)
C22 C23 C24 111.9(7)
C22 C23 H23A 109.2
C24 C23 H23A 109.2
C22 C23 H23B 109.2
C24 C23 H23B 109.2
H23A C23 H23B 107.9
C25 C24 C23 110.8(8)
C25 C24 H24A 109.5
C23 C24 H24A 109.5
C25 C24 H24B 109.5
C23 C24 H24B 109.5
H24A C24 H24B 108.1
C26 C25 C24 115.9(8)
C26 C25 H25A 108.3
C24 C25 H25A 108.3
C26 C25 H25B 108.3
C24 C25 H25B 108.3
H25A C25 H25B 107.4
C31 C26 C25 107.5(8)
C31 C26 C32 107.4(8)
C25 C26 C32 109.5(8)
C31 C26 C17 109.5(7)
C25 C26 C17 108.9(7)
C32 C26 C17 113.8(7)
C20 C27 H27A 109.5
C20 C27 H27B 109.5
H27A C27 H27B 109.5
C20 C27 H27C 109.5
H27A C27 H27C 109.5
H27B C27 H27C 109.5
C29 C28 C21 125.8(8)
C29 C28 H28 117.1
C21 C28 H28 117.1
C28 C29 H29A 120.0
C28 C29 H29B 120.0
H29A C29 H29B 120.0
C22 C30 H30A 109.5
C22 C30 H30B 109.5
H30A C30 H30B 109.5
C22 C30 H30C 109.5
H30A C30 H30C 109.5
H30B C30 H30C 109.5
C26 C31 H31A 109.5
C26 C31 H31B 109.5
H31A C31 H31B 109.5
C26 C31 H31C 109.5
H31A C31 H31C 109.5
H31B C31 H31C 109.5
C26 C32 H32A 109.5
C26 C32 H32B 109.5
H32A C32 H32B 109.5
C26 C32 H32C 109.5
H32A C32 H32C 109.5
H32B C32 H32C 109.5
C34 C33 C42 114.9(6)
C34 C33 C38 110.7(6)
C42 C33 C38 116.5(6)
C34 C33 H33 104.4
C42 C33 H33 104.4
C38 C33 H33 104.4
C33 C34 C35 110.9(6)
C33 C34 H34A 109.5
C35 C34 H34A 109.5
C33 C34 H34B 109.5
C35 C34 H34B 109.5
H34A C34 H34B 108.0
C36 C35 C34 113.9(6)
C36 C35 H35A 108.8
C34 C35 H35A 108.8
C36 C35 H35B 108.8
C34 C35 H35B 108.8
H35A C35 H35B 107.7
O3 C36 C35 108.2(5)
O3 C36 C43 104.0(5)
C35 C36 C43 112.1(6)
O3 C36 C37 107.6(5)
C35 C36 C37 109.6(6)
C43 C36 C37 114.9(6)
C44 C37 C36 112.6(6)
C44 C37 C38 111.9(6)
C36 C37 C38 116.0(6)
C44 C37 H37 105.0
C36 C37 H37 105.0
C38 C37 H37 105.0
C39 C38 C46 108.6(6)
C39 C38 C33 108.2(6)
C46 C38 C33 113.3(6)
C39 C38 C37 108.9(6)
C46 C38 C37 111.0(6)
C33 C38 C37 106.8(6)
C38 C39 C40 114.4(7)
C38 C39 H39A 108.7
C40 C39 H39A 108.7
C38 C39 H39B 108.7
C40 C39 H39B 108.7
H39A C39 H39B 107.6
C41 C40 C39 111.3(6)
C41 C40 H40A 109.4
C39 C40 H40A 109.4
C41 C40 H40B 109.4
C39 C40 H40B 109.4
H40A C40 H40B 108.0
C40 C41 C42 115.0(6)
C40 C41 H41A 108.5
C42 C41 H41A 108.5
C40 C41 H41B 108.5
C42 C41 H41B 108.5
H41A C41 H41B 107.5
C41 C42 C33 109.1(6)
C41 C42 C48 110.9(7)
C33 C42 C48 114.9(6)
C41 C42 C47 106.0(6)
C33 C42 C47 109.1(6)
C48 C42 C47 106.4(7)
C36 C43 H43A 109.5
C36 C43 H43B 109.5
H43A C43 H43B 109.5
C36 C43 H43C 109.5
H43A C43 H43C 109.5
H43B C43 H43C 109.5
C45 C44 C37 125.4(7)
C45 C44 H44 117.3
C37 C44 H44 117.3
C44 C45 H45A 120.0
C44 C45 H45B 120.0
H45A C45 H45B 120.0
C38 C46 H46A 109.5
C38 C46 H46B 109.5
H46A C46 H46B 109.5
C38 C46 H46C 109.5
H46A C46 H46C 109.5
H46B C46 H46C 109.5
C42 C47 H47A 109.5
C42 C47 H47B 109.5
H47A C47 H47B 109.5
C42 C47 H47C 109.5
H47A C47 H47C 109.5
H47B C47 H47C 109.5
C42 C48 H48A 109.5
C42 C48 H48B 109.5
H48A C48 H48B 109.5
C42 C48 H48C 109.5
H48A C48 H48C 109.5
H48B C48 H48C 109.5
C4 O1 H1A 109.5
C20 O2 H2 109.5

loop_
_geom_bond_atom_site_label_1
_geom_bond_atom_site_label_2
_geom_bond_distance
C1 C6 1.538(10)
C1 C2 1.542(10)
C1 C10 1.557(10)
C1 H1 1.0000
C2 C3 1.539(11)
C2 H2A 0.9900
C2 H2B 0.9900
C3 C4 1.518(10)
C3 H3A 0.9900
C3 H3B 0.9900
C4 O1 1.447(9)
C4 C11 1.529(10)
C4 C5 1.558(10)
C5 C12 1.508(10)
C5 C6 1.580(10)
C5 H5 1.0000
C6 C7 1.532(10)
C6 C14 1.545(10)
C7 C8 1.528(11)
C7 H7A 0.9900
C7 H7B 0.9900
C8 C9 1.513(12)
C8 H8A 0.9900
C8 H8B 0.9900
C9 C10 1.549(11)
C9 H9A 0.9900
C9 H9B 0.9900
C10 C15 1.522(11)
C10 C16 1.537(11)
C11 H11A 0.9800
C11 H11B 0.9800
C11 H11C 0.9800
C12 C13 1.337(11)
C12 H12 0.9500
C13 H13A 0.9500
C13 H13B 0.9500
C14 H14A 0.9800
C14 H14B 0.9800
C14 H14C 0.9800
C15 H15A 0.9800
C15 H15B 0.9800
C15 H15C 0.9800
C16 H16A 0.9800
C16 H16B 0.9800
C16 H16C 0.9800
C17 C18 1.522(12)
C17 C26 1.563(11)
C17 C22 1.574(12)
C17 H17 1.0000
C18 C19 1.547(11)
C18 H18A 0.9900
C18 H18B 0.9900
C19 C20 1.509(11)
C19 H19A 0.9900
C19 H19B 0.9900
C20 O2 1.445(9)
C20 C27 1.523(10)
C20 C21 1.554(10)
C21 C28 1.517(11)
C21 C22 1.559(11)
C21 H21 1.0000
C22 C23 1.536(11)
C22 C30 1.538(11)
C23 C24 1.542(12)
C23 H23A 0.9900
C23 H23B 0.9900
C24 C25 1.528(15)
C24 H24A 0.9900
C24 H24B 0.9900
C25 C26 1.527(13)
C25 H25A 0.9900
C25 H25B 0.9900
C26 C31 1.502(15)
C26 C32 1.545(12)
C27 H27A 0.9800
C27 H27B 0.9800
C27 H27C 0.9800
C28 C29 1.311(12)
C28 H28 0.9500
C29 H29A 0.9500
C29 H29B 0.9500
C30 H30A 0.9800
C30 H30B 0.9800
C30 H30C 0.9800
C31 H31A 0.9800
C31 H31B 0.9800
C31 H31C 0.9800
C32 H32A 0.9800
C32 H32B 0.9800
C32 H32C 0.9800
C33 C34 1.525(10)
C33 C42 1.544(10)
C33 C38 1.564(10)
C33 H33 1.0000
C34 C35 1.529(9)
C34 H34A 0.9900
C34 H34B 0.9900
C35 C36 1.529(10)
C35 H35A 0.9900
C35 H35B 0.9900
C36 O3 1.461(8)
C36 C43 1.534(9)
C36 C37 1.546(10)
C37 C44 1.502(10)
C37 C38 1.573(10)
C37 H37 1.0000
C38 C39 1.516(10)
C38 C46 1.556(10)
C39 C40 1.531(11)
C39 H39A 0.9900
C39 H39B 0.9900
C40 C41 1.511(12)
C40 H40A 0.9900
C40 H40B 0.9900
C41 C42 1.527(11)
C41 H41A 0.9900
C41 H41B 0.9900
C42 C48 1.547(11)
C42 C47 1.551(12)
C43 H43A 0.9800
C43 H43B 0.9800
C43 H43C 0.9800
C44 C45 1.307(12)
C44 H44 0.9500
C45 H45A 0.9500
C45 H45B 0.9500
C46 H46A 0.9800
C46 H46B 0.9800
C46 H46C 0.9800
C47 H47A 0.9800
C47 H47B 0.9800
C47 H47C 0.9800
C48 H48A 0.9800
C48 H48B 0.9800
C48 H48C 0.9800
O1 H1A 0.85(9)
O2 H2 0.98(9)

loop_
_geom_hbond_atom_site_label_D
_geom_hbond_atom_site_label_H
_geom_hbond_atom_site_label_A
_geom_hbond_distance_DH
_geom_hbond_distance_HA
_geom_hbond_distance_DA
_geom_hbond_angle_DHA
_geom_hbond_site_symmetry_A
C19 H19A O2 0.99 2.63 3.454(9) 140.2 3_564
O1 H1A O1 0.85 1.98 2.833(5) 175.4 3_674

loop_
_geom_torsion_atom_site_label_1
_geom_torsion_atom_site_label_2
_geom_torsion_atom_site_label_3
_geom_torsion_atom_site_label_4
_geom_torsion
C6 C1 C2 C3 60.6(8)
C10 C1 C2 C3 -164.9(6)
C1 C2 C3 C4 -56.9(8)
C2 C3 C4 O1 168.3(6)
C2 C3 C4 C11 -77.1(8)
C2 C3 C4 C5 51.7(8)
O1 C4 C5 C12 60.6(7)
C3 C4 C5 C12 178.2(6)
C11 C4 C5 C12 -55.7(9)
O1 C4 C5 C6 -169.7(6)
C3 C4 C5 C6 -52.2(8)
C11 C4 C5 C6 73.9(8)
C2 C1 C6 C7 -174.1(6)
C10 C1 C6 C7 53.5(8)
C2 C1 C6 C14 64.9(8)
C10 C1 C6 C14 -67.5(8)
C2 C1 C6 C5 -58.1(8)
C10 C1 C6 C5 169.4(6)
C12 C5 C6 C7 -59.1(8)
C4 C5 C6 C7 172.0(6)
C12 C5 C6 C1 -175.9(6)
C4 C5 C6 C1 55.2(8)
C12 C5 C6 C14 59.7(8)
C4 C5 C6 C14 -69.2(8)
C1 C6 C7 C8 -53.7(9)
C14 C6 C7 C8 70.5(8)
C5 C6 C7 C8 -168.7(6)
C6 C7 C8 C9 55.3(9)
C7 C8 C9 C10 -54.1(10)
C8 C9 C10 C15 167.1(7)
C8 C9 C10 C16 -75.7(9)
C8 C9 C10 C1 49.4(9)
C6 C1 C10 C15 -165.4(7)
C2 C1 C10 C15 62.7(8)
C6 C1 C10 C16 71.5(9)
C2 C1 C10 C16 -60.4(9)
C6 C1 C10 C9 -50.2(8)
C2 C1 C10 C9 177.9(6)
C4 C5 C12 C13 -114.2(8)
C6 C5 C12 C13 114.7(8)
C26 C17 C18 C19 -165.0(7)
C22 C17 C18 C19 60.6(8)
C17 C18 C19 C20 -55.2(9)
C18 C19 C20 O2 166.3(6)
C18 C19 C20 C27 -80.9(8)
C18 C19 C20 C21 47.6(8)
O2 C20 C21 C28 59.4(8)
C19 C20 C21 C28 178.4(6)
C27 C20 C21 C28 -55.3(9)
O2 C20 C21 C22 -168.7(6)
C19 C20 C21 C22 -49.8(9)
C27 C20 C21 C22 76.5(9)
C28 C21 C22 C23 -57.1(9)
C20 C21 C22 C23 171.1(7)
C28 C21 C22 C30 62.8(9)
C20 C21 C22 C30 -68.9(9)
C28 C21 C22 C17 -173.9(6)
C20 C21 C22 C17 54.4(8)
C18 C17 C22 C23 -174.6(7)
C26 C17 C22 C23 51.8(9)
C18 C17 C22 C30 63.9(9)
C26 C17 C22 C30 -69.7(9)
C18 C17 C22 C21 -58.5(8)
C26 C17 C22 C21 167.9(6)
C30 C22 C23 C24 68.7(10)
C21 C22 C23 C24 -170.1(8)
C17 C22 C23 C24 -55.1(10)
C22 C23 C24 C25 57.4(10)
C23 C24 C25 C26 -55.0(11)
C24 C25 C26 C31 167.1(8)
C24 C25 C26 C32 -76.5(10)
C24 C25 C26 C17 48.6(10)
C18 C17 C26 C31 63.7(9)
C22 C17 C26 C31 -164.8(7)
C18 C17 C26 C25 -179.0(7)
C22 C17 C26 C25 -47.5(10)
C18 C17 C26 C32 -56.5(11)
C22 C17 C26 C32 75.0(10)
C20 C21 C28 C29 -114.6(9)
C22 C21 C28 C29 111.6(9)
C42 C33 C34 C35 -164.6(6)
C38 C33 C34 C35 60.8(8)
C33 C34 C35 C36 -56.7(8)
C34 C35 C36 O3 166.8(5)
C34 C35 C36 C43 -79.1(7)
C34 C35 C36 C37 49.8(8)
O3 C36 C37 C44 61.5(7)
C35 C36 C37 C44 178.9(6)
C43 C36 C37 C44 -53.8(8)
O3 C36 C37 C38 -167.7(5)
C35 C36 C37 C38 -50.3(7)
C43 C36 C37 C38 77.0(8)
C34 C33 C38 C39 -174.8(6)
C42 C33 C38 C39 51.4(8)
C34 C33 C38 C46 64.7(8)
C42 C33 C38 C46 -69.1(8)
C34 C33 C38 C37 -57.8(7)
C42 C33 C38 C37 168.4(6)
C44 C37 C38 C39 -57.9(7)
C36 C37 C38 C39 170.9(6)
C44 C37 C38 C46 61.5(8)
C36 C37 C38 C46 -69.6(8)
C44 C37 C38 C33 -174.6(6)
C36 C37 C38 C33 54.3(7)
C46 C38 C39 C40 71.1(8)
C33 C38 C39 C40 -52.3(8)
C37 C38 C39 C40 -168.0(6)
C38 C39 C40 C41 54.7(9)
C39 C40 C41 C42 -53.1(9)
C40 C41 C42 C33 50.0(9)
C40 C41 C42 C48 -77.5(9)
C40 C41 C42 C47 167.5(7)
C34 C33 C42 C41 178.1(6)
C38 C33 C42 C41 -50.0(8)
C34 C33 C42 C48 -56.7(10)
C38 C33 C42 C48 75.2(9)
C34 C33 C42 C47 62.7(8)
C38 C33 C42 C47 -165.4(6)
C36 C37 C44 C45 -112.3(8)
C38 C37 C44 C45 114.8(8)
